data_4109750
loop_
_publ_author_name
'Makoto Yamashita'
'Yuta Suzuki'
'Yasutomo Segawa'
'Kyoko Nozaki'

_publ_section_title
;
 Synthesis, Structure of Borylmagnesium, and Its Reaction with
 Benzaldehyde to Form Benzoylborane
;
_journal_name_full 'Journal of the American Chemical Society'
_journal_page_first 9570
_journal_page_last 9571
_journal_paper_doi 10.1021/ja073037t
_journal_volume 129
_journal_year 2007
_chemical_formula_sum 'C60 H88 B2 Mg N4 O2'
_chemical_formula_weight 943.27
_chemical_name_systematic
; 
 ? 
;
_space_group_IT_number 43
_symmetry_cell_setting orthorhombic
_symmetry_space_group_name_Hall 'F 2 -2d'
_symmetry_space_group_name_H-M 'F d d 2'
_atom_sites_solution_hydrogens geom
_atom_sites_solution_primary direct
_atom_sites_solution_secondary difmap
_audit_creation_method SHELXL-97
_cell_angle_alpha 90.00
_cell_angle_beta 90.00
_cell_angle_gamma 90.00
_cell_formula_units_Z 8
_cell_length_a 25.376(2)
_cell_length_b 41.133(5)
_cell_length_c 10.9179(11)
_cell_measurement_reflns_used 7666
_cell_measurement_temperature 103(2)
_cell_measurement_theta_max 27.4835
_cell_measurement_theta_min 3.0863
_cell_volume 11396(2)
_computing_cell_refinement 'RIGAKU CrystalClear'
_computing_data_collection 'RIGAKU CrystalClear'
_computing_data_reduction 'RIGAKU CrystalClear'
_computing_molecular_graphics ORTEP-III
_computing_structure_refinement 'SHELXL-97 (Sheldrick, 1997)'
_computing_structure_solution SIR-97
_diffrn_ambient_temperature 103(2)
_diffrn_detector_area_resol_mean 7.31
_diffrn_measured_fraction_theta_full 0.951
_diffrn_measured_fraction_theta_max 0.951
_diffrn_measurement_device_type 'RIGAKU/MSC Meacury CCD'
_diffrn_measurement_method 'omega scans'
_diffrn_radiation_monochromator graphite
_diffrn_radiation_source 'fine-focus sealed tube'
_diffrn_radiation_type MoK\a
_diffrn_radiation_wavelength 0.71070
_diffrn_reflns_av_R_equivalents 0.0427
_diffrn_reflns_av_sigmaI/netI 0.0215
_diffrn_reflns_limit_h_max 31
_diffrn_reflns_limit_h_min -29
_diffrn_reflns_limit_k_max 51
_diffrn_reflns_limit_k_min -47
_diffrn_reflns_limit_l_max 13
_diffrn_reflns_limit_l_min -9
_diffrn_reflns_number 24563
_diffrn_reflns_theta_full 26.50
_diffrn_reflns_theta_max 26.50
_diffrn_reflns_theta_min 3.09
_exptl_absorpt_coefficient_mu 0.075
_exptl_absorpt_correction_T_max 0.9600
_exptl_absorpt_correction_T_min 0.9495
_exptl_absorpt_correction_type numerical
_exptl_absorpt_process_details 'Jacobson, R. (1998) Private communication'
_exptl_crystal_colour Yellow
_exptl_crystal_density_diffrn 1.100
_exptl_crystal_description Prism
_exptl_crystal_F_000 4112
_exptl_crystal_size_max 0.70
_exptl_crystal_size_mid 0.70
_exptl_crystal_size_min 0.55
_refine_diff_density_max 0.575
_refine_diff_density_min -0.343
_refine_diff_density_rms 0.047
_refine_ls_abs_structure_details 'Flack H D (1983), Acta Cryst. A39, 876-881'
_refine_ls_abs_structure_Flack 10(10)
_refine_ls_extinction_method none
_refine_ls_goodness_of_fit_ref 1.156
_refine_ls_hydrogen_treatment constr
_refine_ls_matrix_type full
_refine_ls_number_parameters 434
_refine_ls_number_reflns 2960
_refine_ls_number_restraints 295
_refine_ls_restrained_S_all 1.182
_refine_ls_R_factor_all 0.0702
_refine_ls_R_factor_gt 0.0695
_refine_ls_shift/su_max 0.001
_refine_ls_shift/su_mean 0.000
_refine_ls_structure_factor_coef Fsqd
_refine_ls_weighting_details 'calc w=1/[\s^2^(Fo^2^)+(0.0881P)^2^+31.4455P] where P=(Fo^2^+2Fc^2^)/3'
_refine_ls_weighting_scheme calc
_refine_ls_wR_factor_gt 0.1795
_refine_ls_wR_factor_ref 0.1799
_reflns_number_gt 2929
_reflns_number_total 2960
_reflns_threshold_expression >2sigma(I)
_cod_data_source_file ja073037tsi20070705_014303.cif
_cod_data_source_block 5
_cod_database_code 4109750

loop_
_symmetry_equiv_pos_as_xyz
'x, y, z'
'-x, -y, z'
'-x+1/4, y+1/4, z+1/4'
'x+1/4, -y+1/4, z+1/4'
'x, y+1/2, z+1/2'
'-x, -y+1/2, z+1/2'
'-x+1/4, y+3/4, z+3/4'
'x+1/4, -y+3/4, z+3/4'
'x+1/2, y, z+1/2'
'-x+1/2, -y, z+1/2'
'-x+3/4, y+1/4, z+3/4'
'x+3/4, -y+1/4, z+3/4'
'x+1/2, y+1/2, z'
'-x+1/2, -y+1/2, z'
'-x+3/4, y+3/4, z+1/4'
'x+3/4, -y+3/4, z+1/4'

loop_
_atom_site_label
_atom_site_type_symbol
_atom_site_fract_x
_atom_site_fract_y
_atom_site_fract_z
_atom_site_U_iso_or_equiv
_atom_site_adp_type
_atom_site_occupancy
_atom_site_symmetry_multiplicity
_atom_site_calc_flag
_atom_site_refinement_flags
_atom_site_disorder_assembly
_atom_site_disorder_group
B1 B 0.17888(17) 0.28107(10) 0.3873(4) 0.0251(9) Uani 1 1 d . E .
N1 N 0.13503(13) 0.27124(8) 0.4673(3) 0.0267(7) Uani 1 1 d . . .
C1 C 0.10477(18) 0.29796(10) 0.5034(4) 0.0354(10) Uani 1 1 d . . .
H1 H 0.0749 0.2971 0.5558 0.042 Uiso 1 1 calc R . .
C2 C 0.12434(18) 0.32461(11) 0.4531(5) 0.0364(10) Uani 1 1 d . . .
H2 H 0.1106 0.3459 0.4637 0.044 Uiso 1 1 calc R . .
N2 N 0.16849(13) 0.31662(8) 0.3818(3) 0.0280(7) Uani 1 1 d . . .
Mg1 Mg 0.2500 0.2500 0.30750(19) 0.0261(4) Uani 1 2 d S . .
C3 C 0.11338(16) 0.23983(9) 0.4936(4) 0.0264(8) Uani 1 1 d . . .
C4 C 0.13417(17) 0.22100(10) 0.5887(4) 0.0321(9) Uani 1 1 d . A .
C5 C 0.1106(2) 0.19147(12) 0.6148(6) 0.0501(14) Uani 1 1 d . . .
H3 H 0.1246 0.1785 0.6790 0.060 Uiso 1 1 calc R . .
C6 C 0.0680(2) 0.18049(12) 0.5515(8) 0.0606(17) Uani 1 1 d . . .
H4 H 0.0528 0.1600 0.5704 0.073 Uiso 1 1 calc R . .
C7 C 0.04733(19) 0.19961(12) 0.4590(6) 0.0487(13) Uani 1 1 d . . .
H5 H 0.0172 0.1921 0.4158 0.058 Uiso 1 1 calc R . .
C8 C 0.06910(17) 0.22917(10) 0.4275(4) 0.0331(9) Uani 1 1 d . B .
C9 C 0.17794(17) 0.23415(11) 0.6688(4) 0.0370(10) Uani 1 1 d D . .
H65 H 0.1976 0.2484 0.6103 0.044 Uiso 0.18(5) 1 calc PR A 1
H66 H 0.1984 0.2507 0.6217 0.044 Uiso 0.82(5) 1 calc PR A 2
C10 C 0.1537(16) 0.2594(12) 0.758(5) 0.044(3) Uani 0.18(5) 1 d PDU A 1
H87 H 0.1815 0.2682 0.8110 0.066 Uiso 0.18(5) 1 calc PR A 1
H88 H 0.1268 0.2489 0.8085 0.066 Uiso 0.18(5) 1 calc PR A 1
H89 H 0.1377 0.2771 0.7111 0.066 Uiso 0.18(5) 1 calc PR A 1
C11 C 0.2228(15) 0.2137(13) 0.726(5) 0.042(3) Uani 0.18(5) 1 d PDU A 1
H90 H 0.2458 0.2279 0.7745 0.063 Uiso 0.18(5) 1 calc PR A 1
H91 H 0.2434 0.2034 0.6607 0.063 Uiso 0.18(5) 1 calc PR A 1
H92 H 0.2077 0.1969 0.7790 0.063 Uiso 0.18(5) 1 calc PR A 1
C12 C 0.04489(16) 0.24896(14) 0.3256(4) 0.0451(11) Uani 1 1 d D . .
H70 H 0.0700 0.2659 0.2957 0.054 Uiso 0.687(15) 1 calc PR B 1
H71 H 0.0614 0.2707 0.3394 0.054 Uiso 0.313(15) 1 calc PR B 2
C13 C -0.0068(3) 0.2646(2) 0.3718(9) 0.0448(19) Uani 0.687(15) 1 d PDU B 1
H93 H -0.0226 0.2775 0.3059 0.067 Uiso 0.687(15) 1 calc PR B 1
H94 H 0.0009 0.2788 0.4418 0.067 Uiso 0.687(15) 1 calc PR B 1
H95 H -0.0314 0.2475 0.3971 0.067 Uiso 0.687(15) 1 calc PR B 1
C14 C 0.0285(4) 0.2257(2) 0.2201(7) 0.060(3) Uani 0.687(15) 1 d PDU B 1
H96 H 0.0127 0.2383 0.1535 0.090 Uiso 0.687(15) 1 calc PR B 1
H97 H 0.0028 0.2099 0.2508 0.090 Uiso 0.687(15) 1 calc PR B 1
H98 H 0.0597 0.2142 0.1896 0.090 Uiso 0.687(15) 1 calc PR B 1
C15 C 0.18732(15) 0.34149(9) 0.3024(4) 0.0286(8) Uani 1 1 d . . .
C16 C 0.16212(19) 0.34616(11) 0.1898(5) 0.0386(10) Uani 1 1 d . C .
C17 C 0.1766(2) 0.37277(13) 0.1184(5) 0.0490(13) Uani 1 1 d . . .
H18 H 0.1603 0.3759 0.0409 0.059 Uiso 1 1 calc R . .
C18 C 0.2139(2) 0.39452(13) 0.1573(6) 0.0537(14) Uani 1 1 d . . .
H19 H 0.2218 0.4132 0.1096 0.064 Uiso 1 1 calc R . .
C19 C 0.2398(2) 0.38905(12) 0.2668(5) 0.0468(13) Uani 1 1 d . . .
H20 H 0.2667 0.4037 0.2920 0.056 Uiso 1 1 calc R . .
C20 C 0.22741(18) 0.36261(11) 0.3408(5) 0.0382(10) Uani 1 1 d . D .
C21 C 0.1194(2) 0.32402(14) 0.1456(5) 0.0534(14) Uani 1 1 d D . .
H72 H 0.1235 0.3026 0.1875 0.064 Uiso 0.62(2) 1 calc PR C 1
H73 H 0.1136 0.3073 0.2109 0.064 Uiso 0.38(2) 1 calc PR C 2
C22 C 0.0639(3) 0.3372(3) 0.1744(15) 0.064(3) Uani 0.62(2) 1 d PDU C 1
H99 H 0.0373 0.3219 0.1438 0.096 Uiso 0.62(2) 1 calc PR C 1
H100 H 0.0592 0.3583 0.1344 0.096 Uiso 0.62(2) 1 calc PR C 1
H101 H 0.0599 0.3397 0.2631 0.096 Uiso 0.62(2) 1 calc PR C 1
C23 C 0.1205(6) 0.3182(4) 0.0053(6) 0.068(3) Uani 0.62(2) 1 d PDU C 1
H102 H 0.0916 0.3036 -0.0176 0.102 Uiso 0.62(2) 1 calc PR C 1
H103 H 0.1542 0.3084 -0.0177 0.102 Uiso 0.62(2) 1 calc PR C 1
H104 H 0.1163 0.3390 -0.0374 0.102 Uiso 0.62(2) 1 calc PR C 1
C24 C 0.2556(2) 0.35716(13) 0.4606(5) 0.0578(15) Uani 1 1 d D . .
H74 H 0.2628 0.3334 0.4717 0.069 Uiso 0.586(18) 1 calc PR D 1
H75 H 0.2523 0.3332 0.4737 0.069 Uiso 0.414(18) 1 calc PR D 2
C25 C 0.2205(10) 0.3697(8) 0.567(2) 0.081(4) Uani 0.586(18) 1 d PDU D 1
H105 H 0.2386 0.3662 0.6451 0.121 Uiso 0.586(18) 1 calc PR D 1
H106 H 0.1870 0.3578 0.5671 0.121 Uiso 0.586(18) 1 calc PR D 1
H107 H 0.2136 0.3929 0.5559 0.121 Uiso 0.586(18) 1 calc PR D 1
C26 C 0.3067(4) 0.3767(3) 0.4806(12) 0.060(3) Uani 0.586(18) 1 d PDU D 1
H108 H 0.3216 0.3713 0.5608 0.089 Uiso 0.586(18) 1 calc PR D 1
H109 H 0.2988 0.4000 0.4776 0.089 Uiso 0.586(18) 1 calc PR D 1
H110 H 0.3321 0.3713 0.4163 0.089 Uiso 0.586(18) 1 calc PR D 1
O1 O 0.2149(3) 0.22661(18) 0.1624(7) 0.0359(18) Uani 0.508(6) 1 d PDU E 1
C27 C 0.2407(3) 0.2090(2) 0.0669(12) 0.053(2) Uani 0.508(6) 1 d PDU E 1
H33 H 0.2779 0.2046 0.0885 0.063 Uiso 0.508(6) 1 calc PR E 1
H34 H 0.2396 0.2212 -0.0111 0.063 Uiso 0.508(6) 1 calc PR E 1
C28 C 0.2093(3) 0.17711(17) 0.0568(10) 0.0533(16) Uani 0.508(6) 1 d PDU E 1
H35 H 0.2145 0.1664 -0.0234 0.064 Uiso 0.508(6) 1 calc PR E 1
H36 H 0.2181 0.1617 0.1235 0.064 Uiso 0.508(6) 1 calc PR E 1
C29 C 0.1540(3) 0.1908(2) 0.0701(11) 0.0571(17) Uani 0.508(6) 1 d PDU E 1
H37 H 0.1288 0.1742 0.0999 0.069 Uiso 0.508(6) 1 calc PR E 1
H38 H 0.1409 0.2001 -0.0077 0.069 Uiso 0.508(6) 1 calc PR E 1
C30 C 0.1641(4) 0.2170(2) 0.1661(10) 0.057(2) Uani 0.508(6) 1 d PDU E 1
H39 H 0.1408 0.2359 0.1504 0.069 Uiso 0.508(6) 1 calc PR E 1
H40 H 0.1558 0.2084 0.2485 0.069 Uiso 0.508(6) 1 calc PR E 1
C31 C 0.1533(3) 0.2504(4) 0.7823(9) 0.044(2) Uani 0.82(5) 1 d PDU A 2
H111 H 0.1813 0.2589 0.8349 0.066 Uiso 0.82(5) 1 calc PR A 2
H112 H 0.1327 0.2343 0.8278 0.066 Uiso 0.82(5) 1 calc PR A 2
H113 H 0.1303 0.2682 0.7563 0.066 Uiso 0.82(5) 1 calc PR A 2
C32 C 0.2154(4) 0.2067(3) 0.7102(10) 0.042(2) Uani 0.82(5) 1 d PDU A 2
H114 H 0.2433 0.2158 0.7619 0.063 Uiso 0.82(5) 1 calc PR A 2
H115 H 0.2312 0.1964 0.6382 0.063 Uiso 0.82(5) 1 calc PR A 2
H116 H 0.1955 0.1905 0.7569 0.063 Uiso 0.82(5) 1 calc PR A 2
C33 C -0.0143(3) 0.2574(5) 0.329(2) 0.046(3) Uani 0.313(15) 1 d PDU B 2
H117 H -0.0235 0.2702 0.2565 0.069 Uiso 0.313(15) 1 calc PR B 2
H118 H -0.0220 0.2700 0.4030 0.069 Uiso 0.313(15) 1 calc PR B 2
H119 H -0.0351 0.2373 0.3298 0.069 Uiso 0.313(15) 1 calc PR B 2
C34 C 0.0620(7) 0.2415(4) 0.1922(8) 0.052(5) Uani 0.313(15) 1 d PDU B 2
H120 H 0.0433 0.2560 0.1358 0.078 Uiso 0.313(15) 1 calc PR B 2
H121 H 0.0534 0.2188 0.1725 0.078 Uiso 0.313(15) 1 calc PR B 2
H122 H 0.1001 0.2448 0.1840 0.078 Uiso 0.313(15) 1 calc PR B 2
C35 C 0.0673(6) 0.3432(5) 0.132(2) 0.064(3) Uani 0.38(2) 1 d PDU C 2
H123 H 0.0394 0.3286 0.1032 0.096 Uiso 0.38(2) 1 calc PR C 2
H124 H 0.0721 0.3609 0.0730 0.096 Uiso 0.38(2) 1 calc PR C 2
H125 H 0.0572 0.3523 0.2117 0.096 Uiso 0.38(2) 1 calc PR C 2
C36 C 0.1345(10) 0.3055(6) 0.0271(16) 0.071(3) Uani 0.38(2) 1 d PDU C 2
H126 H 0.1052 0.2914 0.0024 0.106 Uiso 0.38(2) 1 calc PR C 2
H127 H 0.1659 0.2922 0.0425 0.106 Uiso 0.38(2) 1 calc PR C 2
H128 H 0.1420 0.3211 -0.0383 0.106 Uiso 0.38(2) 1 calc PR C 2
C37 C 0.2286(16) 0.3718(12) 0.575(3) 0.082(4) Uani 0.414(18) 1 d PDU D 2
H129 H 0.2498 0.3670 0.6477 0.123 Uiso 0.414(18) 1 calc PR D 2
H130 H 0.1934 0.3623 0.5844 0.123 Uiso 0.414(18) 1 calc PR D 2
H131 H 0.2254 0.3954 0.5650 0.123 Uiso 0.414(18) 1 calc PR D 2
C38 C 0.3157(3) 0.3621(5) 0.4385(17) 0.061(3) Uani 0.414(18) 1 d PDU D 2
H132 H 0.3348 0.3586 0.5154 0.092 Uiso 0.414(18) 1 calc PR D 2
H133 H 0.3221 0.3842 0.4091 0.092 Uiso 0.414(18) 1 calc PR D 2
H134 H 0.3280 0.3465 0.3770 0.092 Uiso 0.414(18) 1 calc PR D 2
O2 O 0.2094(3) 0.21453(18) 0.1939(6) 0.0299(16) Uani 0.492(6) 1 d PDU E 2
C39 C 0.2197(4) 0.2037(3) 0.0751(11) 0.0597(19) Uani 0.492(6) 1 d PDU E 2
H79 H 0.2506 0.1890 0.0744 0.072 Uiso 0.492(6) 1 calc PR E 2
H80 H 0.2270 0.2224 0.0203 0.072 Uiso 0.492(6) 1 calc PR E 2
C40 C 0.1701(5) 0.1855(3) 0.0331(6) 0.0569(17) Uani 0.492(6) 1 d PDU E 2
H81 H 0.1414 0.2006 0.0093 0.068 Uiso 0.492(6) 1 calc PR E 2
H82 H 0.1775 0.1703 -0.0350 0.068 Uiso 0.492(6) 1 calc PR E 2
C41 C 0.1582(4) 0.1678(2) 0.1522(7) 0.0537(18) Uani 0.492(6) 1 d PDU E 2
H83 H 0.1201 0.1633 0.1613 0.064 Uiso 0.492(6) 1 calc PR E 2
H84 H 0.1783 0.1473 0.1590 0.064 Uiso 0.492(6) 1 calc PR E 2
C42 C 0.1770(5) 0.1931(2) 0.2440(7) 0.0514(19) Uani 0.492(6) 1 d PDU E 2
H85 H 0.1461 0.2046 0.2784 0.062 Uiso 0.492(6) 1 calc PR E 2
H86 H 0.1953 0.1819 0.3122 0.062 Uiso 0.492(6) 1 calc PR E 2

loop_
_atom_site_aniso_label
_atom_site_aniso_U_11
_atom_site_aniso_U_22
_atom_site_aniso_U_33
_atom_site_aniso_U_23
_atom_site_aniso_U_13
_atom_site_aniso_U_12
B1 0.025(2) 0.024(2) 0.027(2) 0.0017(17) -0.0002(17) -0.0026(16)
N1 0.0277(16) 0.0227(15) 0.0295(17) -0.0023(13) 0.0038(14) 0.0035(13)
C1 0.033(2) 0.030(2) 0.043(2) -0.0058(18) 0.0167(19) 0.0020(17)
C2 0.036(2) 0.026(2) 0.047(3) -0.0042(18) 0.007(2) 0.0049(17)
N2 0.0246(17) 0.0231(16) 0.0362(18) 0.0006(14) 0.0052(14) 0.0011(13)
Mg1 0.0235(8) 0.0303(9) 0.0246(8) 0.000 0.000 0.0048(8)
C3 0.0253(18) 0.0272(19) 0.0267(18) -0.0031(15) 0.0035(15) 0.0003(15)
C4 0.0250(19) 0.033(2) 0.038(2) 0.0085(17) 0.0043(17) 0.0012(16)
C5 0.031(2) 0.040(3) 0.079(4) 0.027(3) -0.002(2) 0.002(2)
C6 0.037(3) 0.027(2) 0.118(5) 0.019(3) -0.004(3) -0.0055(19)
C7 0.026(2) 0.037(2) 0.084(4) -0.006(2) -0.008(2) -0.0044(18)
C8 0.024(2) 0.035(2) 0.040(2) -0.0034(18) -0.0017(17) 0.0021(17)
C9 0.028(2) 0.050(3) 0.032(2) 0.0022(19) 0.0010(17) 0.0031(19)
C10 0.041(4) 0.050(5) 0.041(5) 0.004(4) 0.004(4) 0.000(4)
C11 0.040(5) 0.046(5) 0.040(5) 0.002(4) -0.004(4) -0.001(4)
C12 0.035(2) 0.062(3) 0.039(3) 0.000(2) -0.010(2) 0.002(2)
C13 0.039(3) 0.048(3) 0.047(4) 0.010(3) -0.009(3) 0.004(3)
C14 0.060(4) 0.068(4) 0.053(4) -0.006(3) -0.012(3) -0.002(4)
C15 0.0239(18) 0.0220(17) 0.040(2) -0.0002(17) 0.0041(17) 0.0062(15)
C16 0.041(2) 0.031(2) 0.044(3) 0.0030(19) 0.005(2) 0.0073(18)
C17 0.055(3) 0.041(3) 0.051(3) 0.015(2) 0.004(3) 0.005(2)
C18 0.056(3) 0.039(3) 0.065(4) 0.017(2) 0.019(3) 0.005(2)
C19 0.040(3) 0.031(2) 0.069(4) 0.006(2) 0.014(2) -0.0023(19)
C20 0.034(2) 0.028(2) 0.053(3) 0.0010(19) 0.004(2) -0.0036(18)
C21 0.071(4) 0.044(3) 0.045(3) -0.001(2) -0.014(3) -0.004(3)
C22 0.059(4) 0.068(4) 0.066(5) 0.001(4) -0.004(3) -0.008(3)
C23 0.071(4) 0.070(5) 0.063(4) -0.005(4) -0.010(3) 0.004(4)
C24 0.054(3) 0.049(3) 0.071(4) 0.013(3) -0.018(3) -0.024(3)
C25 0.092(6) 0.079(5) 0.072(5) -0.011(4) -0.011(4) -0.006(4)
C26 0.056(4) 0.059(4) 0.064(4) 0.001(3) -0.007(3) -0.007(3)
O1 0.027(3) 0.045(5) 0.036(4) -0.009(3) -0.003(3) -0.001(3)
C27 0.058(4) 0.053(3) 0.047(3) -0.005(3) 0.003(3) 0.000(3)
C28 0.060(3) 0.050(3) 0.049(3) -0.006(2) 0.002(3) 0.001(3)
C29 0.058(3) 0.056(3) 0.057(3) -0.007(2) -0.001(3) -0.004(3)
C30 0.056(3) 0.056(3) 0.059(3) -0.008(3) 0.000(3) -0.004(3)
C31 0.040(2) 0.053(4) 0.040(3) 0.005(3) 0.005(2) 0.002(3)
C32 0.038(3) 0.051(4) 0.037(3) 0.002(3) -0.008(2) -0.001(3)
C33 0.040(4) 0.049(4) 0.048(5) 0.005(4) -0.007(4) 0.002(4)
C34 0.057(7) 0.050(7) 0.051(6) 0.003(4) -0.005(5) 0.004(5)
C35 0.061(4) 0.068(5) 0.064(5) 0.003(4) -0.002(4) -0.006(4)
C36 0.075(5) 0.070(5) 0.068(5) -0.008(4) -0.007(4) 0.004(4)
C37 0.092(6) 0.080(5) 0.074(5) -0.009(4) -0.012(4) -0.004(4)
C38 0.059(4) 0.062(5) 0.063(5) 0.003(4) -0.008(4) -0.008(4)
O2 0.030(3) 0.036(4) 0.024(3) 0.001(3) 0.002(3) -0.005(3)
C39 0.066(3) 0.061(3) 0.053(3) -0.002(3) 0.004(3) -0.006(3)
C40 0.061(3) 0.056(3) 0.054(3) -0.006(2) 0.002(3) -0.005(3)
C41 0.055(3) 0.054(3) 0.052(3) -0.006(3) 0.000(3) -0.007(3)
C42 0.051(3) 0.051(3) 0.052(3) -0.007(3) 0.001(3) -0.006(3)

loop_
_atom_type_symbol
_atom_type_description
_atom_type_scat_dispersion_real
_atom_type_scat_dispersion_imag
_atom_type_scat_source
C C 0.0033 0.0000 'International Tables Vol C Tables 4.2.6.8 and 6.1.1.4'
H H 0.0000 0.0000 'International Tables Vol C Tables 4.2.6.8 and 6.1.1.4'
B B 0.0013 0.0000 'International Tables Vol C Tables 4.2.6.8 and 6.1.1.4'
N N 0.0061 0.0000 'International Tables Vol C Tables 4.2.6.8 and 6.1.1.4'
O O 0.0106 0.0000 'International Tables Vol C Tables 4.2.6.8 and 6.1.1.4'
Mg Mg 0.0486 0.0000 'International Tables Vol C Tables 4.2.6.8 and 6.1.1.4'

loop_
_geom_angle_atom_site_label_1
_geom_angle_atom_site_label_2
_geom_angle_atom_site_label_3
_geom_angle
_geom_angle_site_symmetry_1
_geom_angle_site_symmetry_3
N1 B1 N2 99.3(3) . .
N1 B1 Mg1 130.1(3) . .
N2 B1 Mg1 130.4(3) . .
C1 N1 C3 116.2(3) . .
C1 N1 B1 111.5(3) . .
C3 N1 B1 131.1(3) . .
C2 C1 N1 109.2(4) . .
C1 C2 N2 109.6(4) . .
C2 N2 C15 116.0(3) . .
C2 N2 B1 110.4(3) . .
C15 N2 B1 132.2(3) . .
O1 Mg1 O1 79.3(5) . 14
O1 Mg1 O2 16.6(2) . .
O1 Mg1 O2 94.6(4) 14 .
O1 Mg1 O2 94.6(4) . 14
O1 Mg1 O2 16.6(2) 14 14
O2 Mg1 O2 110.5(4) . 14
O1 Mg1 B1 101.8(3) . .
O1 Mg1 B1 111.1(3) 14 .
O2 Mg1 B1 102.1(3) . .
O2 Mg1 B1 102.0(3) 14 .
O1 Mg1 B1 111.1(3) . 14
O1 Mg1 B1 101.8(3) 14 14
O2 Mg1 B1 102.0(3) . 14
O2 Mg1 B1 102.1(3) 14 14
B1 Mg1 B1 137.0(2) . 14
C4 C3 C8 120.6(4) . .
C4 C3 N1 120.3(4) . .
C8 C3 N1 119.0(4) . .
C5 C4 C3 118.4(4) . .
C5 C4 C9 120.8(4) . .
C3 C4 C9 120.5(4) . .
C6 C5 C4 122.0(5) . .
C5 C6 C7 119.0(4) . .
C8 C7 C6 122.1(5) . .
C7 C8 C3 117.9(4) . .
C7 C8 C12 119.8(4) . .
C3 C8 C12 122.4(4) . .
C4 C9 C31 108.8(4) . .
C4 C9 C32 111.1(7) . .
C31 C9 C32 109.3(6) . .
C4 C9 C11 125(2) . .
C31 C9 C11 102(2) . .
C32 C9 C11 14(2) . .
C4 C9 C10 108.2(17) . .
C31 C9 C10 17(2) . .
C32 C9 C10 123(2) . .
C11 C9 C10 114(2) . .
C8 C12 C33 120.0(9) . .
C8 C12 C13 109.3(5) . .
C33 C12 C13 21.9(8) . .
C8 C12 C34 118.1(7) . .
C33 C12 C34 109.9(12) . .
C13 C12 C34 128.8(8) . .
C8 C12 C14 108.9(5) . .
C33 C12 C14 84.0(10) . .
C13 C12 C14 105.8(6) . .
C34 C12 C14 41.9(8) . .
C16 C15 C20 120.6(4) . .
C16 C15 N2 118.7(4) . .
C20 C15 N2 120.4(4) . .
C17 C16 C15 118.6(5) . .
C17 C16 C21 119.3(5) . .
C15 C16 C21 122.1(4) . .
C18 C17 C16 121.5(5) . .
C17 C18 C19 119.4(5) . .
C18 C19 C20 121.4(5) . .
C19 C20 C15 118.3(5) . .
C19 C20 C24 120.9(4) . .
C15 C20 C24 120.8(4) . .
C16 C21 C22 112.5(6) . .
C16 C21 C35 109.9(10) . .
C22 C21 C35 19.8(9) . .
C16 C21 C36 112.9(9) . .
C22 C21 C36 124.7(11) . .
C35 C21 C36 112.6(12) . .
C16 C21 C23 113.5(7) . .
C22 C21 C23 105.8(8) . .
C35 C21 C23 90.0(10) . .
C36 C21 C23 25.2(8) . .
C20 C24 C26 116.4(6) . .
C20 C24 C37 115.6(18) . .
C26 C24 C37 93.1(18) . .
C20 C24 C25 109.1(13) . .
C26 C24 C25 101.7(13) . .
C37 C24 C25 9(3) . .
C20 C24 C38 108.1(8) . .
C26 C24 C38 29.6(7) . .
C37 C24 C38 120.6(18) . .
C25 C24 C38 129.4(13) . .
C30 O1 C27 108.2(4) . .
C30 O1 Mg1 121.9(6) . .
C27 O1 Mg1 126.9(6) . .
O1 C27 C28 104.3(6) . .
C29 C28 C27 99.0(4) . .
C28 C29 C30 99.9(4) . .
O1 C30 C29 110.3(6) . .
C42 O2 C39 106.7(4) . .
C42 O2 Mg1 120.4(5) . .
C39 O2 Mg1 130.8(5) . .
O2 C39 C40 106.2(7) . .
C41 C40 C39 98.1(4) . .
C42 C41 C40 100.0(4) . .
O2 C42 C41 112.3(5) . .

loop_
_geom_bond_atom_site_label_1
_geom_bond_atom_site_label_2
_geom_bond_distance
_geom_bond_site_symmetry_2
B1 N1 1.471(5) .
B1 N2 1.487(5) .
B1 Mg1 2.377(5) .
N1 C1 1.398(5) .
N1 C3 1.433(5) .
C1 C2 1.323(6) .
C2 N2 1.404(6) .
N2 C15 1.423(5) .
Mg1 O1 2.057(6) .
Mg1 O1 2.057(6) 14
Mg1 O2 2.174(6) .
Mg1 O2 2.174(6) 14
Mg1 B1 2.377(5) 14
C3 C4 1.398(6) .
C3 C8 1.406(6) .
C4 C5 1.384(6) .
C4 C9 1.514(6) .
C5 C6 1.359(8) .
C6 C7 1.383(9) .
C7 C8 1.379(7) .
C8 C12 1.509(7) .
C9 C31 1.540(5) .
C9 C32 1.545(5) .
C9 C11 1.548(6) .
C9 C10 1.551(5) .
C12 C33 1.543(5) .
C12 C13 1.546(5) .
C12 C34 1.551(5) .
C12 C14 1.554(5) .
C15 C16 1.399(7) .
C15 C20 1.402(6) .
C16 C17 1.393(7) .
C16 C21 1.497(7) .
C17 C18 1.369(9) .
C18 C19 1.383(9) .
C19 C20 1.391(7) .
C20 C24 1.507(8) .
C21 C22 1.541(5) .
C21 C35 1.546(5) .
C21 C36 1.550(5) .
C21 C23 1.551(5) .
C24 C26 1.541(5) .
C24 C37 1.546(5) .
C24 C25 1.552(5) .
C24 C38 1.557(5) .
O1 C30 1.348(12) .
O1 C27 1.429(13) .
C27 C28 1.539(5) .
C28 C29 1.520(5) .
C29 C30 1.525(5) .
O2 C42 1.323(11) .
O2 C39 1.397(14) .
C39 C40 1.535(5) .
C40 C41 1.521(5) .
C41 C42 1.520(5) .
